data_4064991
loop_
_publ_author_name
'Zhou, Xiaoyuan'
'Jordan, Richard F.'

_publ_section_title
;
 Synthesis,cis/transIsomerization, and Reactivity of Palladium Alkyl
 Complexes That Contain a Chelating N-Heterocyclic-Carbene Sulfonate
 Ligand
;
_journal_issue 17
_journal_name_full Organometallics
_journal_page_first 4632
_journal_paper_doi 10.1021/om200482a
_journal_volume 30
_journal_year 2011
_chemical_formula_sum 'C29 H37 N3 O3 Pd S'
_chemical_formula_weight 614.08
_chemical_name_systematic
; 
 ? 
;
_space_group_IT_number 2
_symmetry_space_group_name_Hall '-P 1'
_symmetry_space_group_name_H-M 'P -1'
_atom_sites_solution_hydrogens geom
_atom_sites_solution_primary direct
_atom_sites_solution_secondary difmap
_audit_creation_method SHELXL-97
_cell_angle_alpha 78.733(9)
_cell_angle_beta 76.496(9)
_cell_angle_gamma 62.820(8)
_cell_formula_units_Z 2
_cell_length_a 11.455(6)
_cell_length_b 11.537(6)
_cell_length_c 14.792(8)
_cell_measurement_temperature 100(2)
_cell_volume 1682.0(15)
_computing_structure_refinement 'SHELXL-97 (Sheldrick, 1997)'
_computing_structure_solution 'SHELXS-97 (Sheldrick, 1990)'
_diffrn_ambient_temperature 100(2)
_diffrn_measured_fraction_theta_full 0.937
_diffrn_measured_fraction_theta_max 0.937
_diffrn_radiation_monochromator graphite
_diffrn_radiation_source 'fine-focus sealed tube'
_diffrn_radiation_type MoK\a
_diffrn_radiation_wavelength 0.71073
_diffrn_reflns_av_R_equivalents 0.0500
_diffrn_reflns_av_sigmaI/netI 0.1032
_diffrn_reflns_limit_h_max 14
_diffrn_reflns_limit_h_min -15
_diffrn_reflns_limit_k_max 15
_diffrn_reflns_limit_k_min -14
_diffrn_reflns_limit_l_max 19
_diffrn_reflns_limit_l_min -19
_diffrn_reflns_number 19794
_diffrn_reflns_theta_full 28.36
_diffrn_reflns_theta_max 28.36
_diffrn_reflns_theta_min 1.42
_exptl_absorpt_coefficient_mu 0.643
_exptl_absorpt_correction_T_max 0.9810
_exptl_absorpt_correction_T_min 0.7831
_exptl_crystal_density_diffrn 1.213
_exptl_crystal_density_method 'not measured'
_exptl_crystal_F_000 636
_exptl_crystal_size_max 0.40
_exptl_crystal_size_mid 0.12
_exptl_crystal_size_min 0.03
_refine_diff_density_max 0.630
_refine_diff_density_min -0.576
_refine_diff_density_rms 0.084
_refine_ls_extinction_method none
_refine_ls_goodness_of_fit_ref 0.893
_refine_ls_hydrogen_treatment mixed
_refine_ls_matrix_type full
_refine_ls_number_parameters 341
_refine_ls_number_reflns 7881
_refine_ls_number_restraints 0
_refine_ls_restrained_S_all 0.893
_refine_ls_R_factor_all 0.0618
_refine_ls_R_factor_gt 0.0432
_refine_ls_shift/su_max 0.000
_refine_ls_shift/su_mean 0.000
_refine_ls_structure_factor_coef Fsqd
_refine_ls_weighting_details 'calc w=1/[\s^2^(Fo^2^)+(0.0242P)^2^+0.0000P] where P=(Fo^2^+2Fc^2^)/3'
_refine_ls_weighting_scheme calc
_refine_ls_wR_factor_gt 0.0803
_refine_ls_wR_factor_ref 0.0835
_reflns_number_gt 5648
_reflns_number_total 7881
_reflns_threshold_expression >2sigma(I)
_cod_data_source_file om200482a_si_002.cif
_cod_data_source_block 4a
_cod_original_cell_volume 1681.9(15)
_cod_database_code 4064991

loop_
_symmetry_equiv_pos_as_xyz
'x, y, z'
'-x, -y, -z'

loop_
_atom_site_label
_atom_site_type_symbol
_atom_site_fract_x
_atom_site_fract_y
_atom_site_fract_z
_atom_site_U_iso_or_equiv
_atom_site_adp_type
_atom_site_occupancy
_atom_site_symmetry_multiplicity
_atom_site_calc_flag
_atom_site_refinement_flags
C1 C 0.6124(3) 0.1956(3) 0.0539(2) 0.0288(8) Uani 1 1 d .
H1A H 0.5679 0.2581 0.0037 0.043 Uiso 1 1 calc R
H1B H 0.6585 0.1073 0.0336 0.043 Uiso 1 1 calc R
H1C H 0.6771 0.2199 0.0684 0.043 Uiso 1 1 calc R
C2 C 0.2705(3) 0.2877(3) 0.0489(2) 0.0276(8) Uani 1 1 d .
C3 C 0.1841(3) 0.3746(4) -0.0113(2) 0.0333(9) Uani 1 1 d .
H3 H 0.1396 0.3448 -0.0413 0.040 Uiso 1 1 calc R
C4 C 0.1629(3) 0.5044(4) -0.0276(2) 0.0364(9) Uani 1 1 d .
H4 H 0.1032 0.5644 -0.0680 0.044 Uiso 1 1 calc R
C5 C 0.2301(3) 0.5454(3) 0.0161(2) 0.0330(9) Uani 1 1 d .
H5 H 0.2185 0.6336 0.0043 0.040 Uiso 1 1 calc R
C6 C 0.3141(3) 0.4582(3) 0.0769(2) 0.0277(8) Uani 1 1 d .
C7 C 0.2997(4) 0.1462(3) 0.0656(3) 0.0388(10) Uani 1 1 d .
H7A H 0.3962 0.0930 0.0579 0.058 Uiso 1 1 calc R
H7B H 0.2631 0.1255 0.0205 0.058 Uiso 1 1 calc R
H7C H 0.2589 0.1270 0.1292 0.058 Uiso 1 1 calc R
C8 C 0.3861(4) 0.5000(3) 0.1259(2) 0.0344(9) Uani 1 1 d .
H8A H 0.3546 0.4926 0.1933 0.052 Uiso 1 1 calc R
H8B H 0.3694 0.5911 0.1036 0.052 Uiso 1 1 calc R
H8C H 0.4818 0.4437 0.1128 0.052 Uiso 1 1 calc R
C9 C 0.5496(3) -0.1116(3) 0.2634(2) 0.0265(8) Uani 1 1 d .
C10 C 0.6132(4) -0.2257(3) 0.2180(2) 0.0354(9) Uani 1 1 d .
H10 H 0.7076 -0.2666 0.2034 0.043 Uiso 1 1 calc R
C11 C 0.5400(4) -0.2795(3) 0.1943(2) 0.0383(10) Uani 1 1 d .
H11 H 0.5845 -0.3566 0.1629 0.046 Uiso 1 1 calc R
C12 C 0.4044(4) -0.2228(3) 0.2155(2) 0.0362(9) Uani 1 1 d .
H12 H 0.3547 -0.2614 0.2004 0.043 Uiso 1 1 calc R
C13 C 0.3396(4) -0.1086(3) 0.2592(2) 0.0312(9) Uani 1 1 d .
H13 H 0.2452 -0.0683 0.2731 0.037 Uiso 1 1 calc R
C14 C 0.4114(3) -0.0526(3) 0.2829(2) 0.0224(7) Uani 1 1 d .
C15 C 0.3452(3) 0.1794(3) 0.2973(2) 0.0224(8) Uani 1 1 d .
C16 C 0.2714(3) 0.0574(3) 0.4266(2) 0.0297(8) Uani 1 1 d .
H16A H 0.3342 -0.0059 0.4682 0.036 Uiso 1 1 calc R
H16B H 0.1975 0.0332 0.4315 0.036 Uiso 1 1 calc R
C17 C 0.2199(3) 0.1975(3) 0.4496(2) 0.0258(8) Uani 1 1 d .
H17A H 0.1214 0.2414 0.4610 0.031 Uiso 1 1 calc R
H17B H 0.2531 0.1996 0.5051 0.031 Uiso 1 1 calc R
C18 C 0.2461(3) 0.3956(3) 0.3592(2) 0.0213(7) Uani 1 1 d .
C19 C 0.3406(3) 0.4276(3) 0.3813(2) 0.0243(8) Uani 1 1 d .
C20 C 0.3049(3) 0.5608(3) 0.3805(2) 0.0280(8) Uani 1 1 d .
H20 H 0.3657 0.5869 0.3945 0.034 Uiso 1 1 calc R
C21 C 0.1829(3) 0.6557(3) 0.3599(2) 0.0279(8) Uani 1 1 d .
H21 H 0.1612 0.7455 0.3605 0.033 Uiso 1 1 calc R
C22 C 0.0920(3) 0.6216(3) 0.3383(2) 0.0263(8) Uani 1 1 d .
H22 H 0.0093 0.6881 0.3235 0.032 Uiso 1 1 calc R
C23 C 0.1210(3) 0.4911(3) 0.3383(2) 0.0212(7) Uani 1 1 d .
C24 C 0.4721(3) 0.3251(3) 0.4066(2) 0.0288(8) Uani 1 1 d .
H24 H 0.4815 0.2376 0.3971 0.035 Uiso 1 1 calc R
C25 C 0.5885(3) 0.3473(4) 0.3437(3) 0.0454(11) Uani 1 1 d .
H25A H 0.5868 0.3439 0.2783 0.068 Uiso 1 1 calc R
H25B H 0.6726 0.2788 0.3613 0.068 Uiso 1 1 calc R
H25C H 0.5805 0.4332 0.3513 0.068 Uiso 1 1 calc R
C26 C 0.4765(3) 0.3236(3) 0.5080(2) 0.0342(9) Uani 1 1 d .
H26A H 0.4595 0.4110 0.5200 0.051 Uiso 1 1 calc R
H26B H 0.5645 0.2601 0.5221 0.051 Uiso 1 1 calc R
H26C H 0.4084 0.2988 0.5476 0.051 Uiso 1 1 calc R
C27 C 0.0180(3) 0.4553(3) 0.3185(2) 0.0236(8) Uani 1 1 d .
H27 H 0.0571 0.3577 0.3211 0.028 Uiso 1 1 calc R
C28 C -0.0176(3) 0.5122(3) 0.2222(2) 0.0314(9) Uani 1 1 d .
H28A H -0.0489 0.6075 0.2161 0.047 Uiso 1 1 calc R
H28B H -0.0881 0.4918 0.2133 0.047 Uiso 1 1 calc R
H28C H 0.0611 0.4743 0.1748 0.047 Uiso 1 1 calc R
C29 C -0.1072(3) 0.4998(3) 0.3930(2) 0.0331(9) Uani 1 1 d .
H29A H -0.0827 0.4632 0.4550 0.050 Uiso 1 1 calc R
H29B H -0.1690 0.4691 0.3820 0.050 Uiso 1 1 calc R
H29C H -0.1499 0.5957 0.3896 0.050 Uiso 1 1 calc R
N1 N 0.3351(3) 0.3295(3) 0.09286(18) 0.0256(7) Uani 1 1 d .
N2 N 0.3393(3) 0.0639(2) 0.32903(18) 0.0230(6) Uani 1 1 d .
N3 N 0.2746(2) 0.2591(2) 0.36496(17) 0.0212(6) Uani 1 1 d .
O1 O 0.7821(2) -0.1505(2) 0.28742(17) 0.0409(7) Uani 1 1 d .
O2 O 0.5885(2) -0.0188(2) 0.39302(16) 0.0365(6) Uani 1 1 d .
O3 O 0.6384(2) 0.0672(2) 0.23186(16) 0.0319(6) Uani 1 1 d .
Pd1 Pd 0.47202(3) 0.19897(3) 0.172193(19) 0.02255(8) Uani 1 1 d .
S1 S 0.64713(9) -0.05024(8) 0.29883(6) 0.0301(2) Uani 1 1 d .

loop_
_atom_site_aniso_label
_atom_site_aniso_U_11
_atom_site_aniso_U_22
_atom_site_aniso_U_33
_atom_site_aniso_U_23
_atom_site_aniso_U_13
_atom_site_aniso_U_12
C1 0.0229(19) 0.027(2) 0.034(2) -0.0011(16) -0.0035(16) -0.0092(16)
C2 0.0233(19) 0.028(2) 0.028(2) -0.0070(16) 0.0002(15) -0.0089(16)
C3 0.028(2) 0.045(2) 0.026(2) -0.0077(18) -0.0085(16) -0.0113(18)
C4 0.030(2) 0.042(2) 0.024(2) -0.0002(18) -0.0054(17) -0.0059(19)
C5 0.035(2) 0.029(2) 0.027(2) 0.0027(16) -0.0052(17) -0.0094(18)
C6 0.031(2) 0.027(2) 0.0238(19) -0.0050(16) -0.0027(16) -0.0116(17)
C7 0.043(2) 0.036(2) 0.042(2) -0.0080(19) -0.0113(19) -0.0177(19)
C8 0.048(2) 0.028(2) 0.031(2) -0.0035(17) -0.0068(18) -0.0193(19)
C9 0.029(2) 0.0194(18) 0.0235(19) -0.0009(15) -0.0051(15) -0.0045(16)
C10 0.033(2) 0.027(2) 0.035(2) -0.0085(17) 0.0001(17) -0.0042(17)
C11 0.047(3) 0.023(2) 0.039(2) -0.0148(17) 0.0023(19) -0.0102(19)
C12 0.048(3) 0.032(2) 0.035(2) -0.0129(17) 0.0050(19) -0.025(2)
C13 0.032(2) 0.027(2) 0.030(2) -0.0100(16) 0.0048(16) -0.0115(17)
C14 0.0292(19) 0.0156(17) 0.0173(18) 0.0004(13) -0.0040(14) -0.0062(15)
C15 0.0208(18) 0.0188(18) 0.0249(19) -0.0025(15) -0.0111(15) -0.0027(15)
C16 0.040(2) 0.0222(19) 0.025(2) -0.0043(15) 0.0015(16) -0.0142(17)
C17 0.032(2) 0.0198(18) 0.0204(18) -0.0021(14) -0.0018(15) -0.0076(16)
C18 0.0243(18) 0.0157(17) 0.0200(18) -0.0038(14) -0.0019(14) -0.0054(15)
C19 0.0255(19) 0.0231(19) 0.0210(18) -0.0043(14) -0.0042(15) -0.0067(15)
C20 0.030(2) 0.031(2) 0.028(2) -0.0057(16) -0.0054(16) -0.0159(17)
C21 0.034(2) 0.0169(18) 0.030(2) -0.0076(15) -0.0018(16) -0.0075(16)
C22 0.0265(19) 0.0204(18) 0.0264(19) -0.0010(15) -0.0059(15) -0.0050(16)
C23 0.0234(18) 0.0165(17) 0.0200(18) -0.0033(14) -0.0018(14) -0.0057(14)
C24 0.0256(19) 0.0245(19) 0.036(2) -0.0078(16) -0.0097(16) -0.0065(16)
C25 0.028(2) 0.056(3) 0.044(3) -0.010(2) -0.0041(19) -0.010(2)
C26 0.037(2) 0.028(2) 0.038(2) 0.0028(17) -0.0170(18) -0.0126(18)
C27 0.0216(18) 0.0211(18) 0.0245(19) -0.0039(15) -0.0061(15) -0.0045(15)
C28 0.031(2) 0.035(2) 0.024(2) -0.0062(16) -0.0055(16) -0.0093(17)
C29 0.030(2) 0.038(2) 0.034(2) -0.0086(17) -0.0039(17) -0.0147(18)
N1 0.0248(16) 0.0238(16) 0.0241(16) -0.0066(13) 0.0001(12) -0.0073(13)
N2 0.0300(16) 0.0170(15) 0.0202(15) -0.0026(12) -0.0032(12) -0.0087(13)
N3 0.0221(15) 0.0176(15) 0.0195(15) -0.0017(12) -0.0024(12) -0.0054(12)
O1 0.0296(15) 0.0282(14) 0.0543(18) -0.0035(13) -0.0178(13) 0.0014(12)
O2 0.0426(16) 0.0366(15) 0.0283(14) -0.0051(12) -0.0104(12) -0.0126(13)
O3 0.0297(14) 0.0278(14) 0.0344(15) 0.0017(11) -0.0105(11) -0.0086(11)
Pd1 0.02189(14) 0.02022(14) 0.02244(14) -0.00282(10) -0.00284(10) -0.00660(11)
S1 0.0290(5) 0.0235(5) 0.0314(5) -0.0025(4) -0.0112(4) -0.0030(4)

loop_
_atom_type_symbol
_atom_type_description
_atom_type_scat_dispersion_real
_atom_type_scat_dispersion_imag
_atom_type_scat_source
C C 0.0033 0.0016 'International Tables Vol C Tables 4.2.6.8 and 6.1.1.4'
H H 0.0000 0.0000 'International Tables Vol C Tables 4.2.6.8 and 6.1.1.4'
N N 0.0061 0.0033 'International Tables Vol C Tables 4.2.6.8 and 6.1.1.4'
O O 0.0106 0.0060 'International Tables Vol C Tables 4.2.6.8 and 6.1.1.4'
S S 0.1246 0.1234 'International Tables Vol C Tables 4.2.6.8 and 6.1.1.4'
Pd Pd -0.9988 1.0072 'International Tables Vol C Tables 4.2.6.8 and 6.1.1.4'

loop_
_geom_angle_atom_site_label_1
_geom_angle_atom_site_label_2
_geom_angle_atom_site_label_3
_geom_angle
N1 C2 C3 120.5(3)
N1 C2 C7 117.7(3)
C3 C2 C7 121.7(3)
C4 C3 C2 120.2(3)
C3 C4 C5 118.9(3)
C6 C5 C4 120.2(3)
N1 C6 C5 120.8(3)
N1 C6 C8 117.8(3)
C5 C6 C8 121.3(3)
C14 C9 C10 118.6(3)
C14 C9 S1 122.0(3)
C10 C9 S1 119.4(3)
C11 C10 C9 120.6(3)
C12 C11 C10 120.5(3)
C11 C12 C13 119.6(3)
C12 C13 C14 120.6(3)
C13 C14 C9 120.0(3)
C13 C14 N2 118.1(3)
C9 C14 N2 121.9(3)
N3 C15 N2 106.6(3)
N3 C15 Pd1 131.8(2)
N2 C15 Pd1 120.9(2)
N2 C16 C17 101.9(2)
N3 C17 C16 102.8(3)
C19 C18 C23 122.9(3)
C19 C18 N3 118.5(3)
C23 C18 N3 118.5(3)
C20 C19 C18 116.3(3)
C20 C19 C24 121.0(3)
C18 C19 C24 122.6(3)
C21 C20 C19 121.6(3)
C20 C21 C22 120.9(3)
C21 C22 C23 120.5(3)
C22 C23 C18 117.9(3)
C22 C23 C27 119.7(3)
C18 C23 C27 122.4(3)
C19 C24 C26 110.7(3)
C19 C24 C25 111.3(3)
C26 C24 C25 110.3(3)
C28 C27 C23 111.7(3)
C28 C27 C29 110.3(3)
C23 C27 C29 110.8(3)
C2 N1 C6 119.4(3)
C2 N1 Pd1 120.1(2)
C6 N1 Pd1 120.4(2)
C15 N2 C14 125.2(3)
C15 N2 C16 114.1(3)
C14 N2 C16 119.7(2)
C15 N3 C18 126.0(3)
C15 N3 C17 114.2(3)
C18 N3 C17 119.7(2)
S1 O3 Pd1 125.60(14)
N1 Pd1 C1 85.88(12)
N1 Pd1 O3 169.28(10)
C1 Pd1 O3 83.44(12)
N1 Pd1 C15 100.14(12)
C1 Pd1 C15 173.19(13)
O3 Pd1 C15 90.58(11)
O2 S1 O1 115.16(14)
O2 S1 O3 112.85(14)
O1 S1 O3 109.55(15)
O2 S1 C9 106.28(15)
O1 S1 C9 106.60(16)
O3 S1 C9 105.72(14)

loop_
_geom_bond_atom_site_label_1
_geom_bond_atom_site_label_2
_geom_bond_distance
C1 Pd1 2.075(3)
C2 N1 1.370(4)
C2 C3 1.390(4)
C2 C7 1.491(4)
C3 C4 1.383(5)
C4 C5 1.385(5)
C5 C6 1.382(4)
C6 N1 1.371(4)
C6 C8 1.489(4)
C9 C14 1.390(4)
C9 C10 1.399(4)
C9 S1 1.779(4)
C10 C11 1.382(5)
C11 C12 1.365(5)
C12 C13 1.385(4)
C13 C14 1.387(4)
C14 N2 1.427(4)
C15 N3 1.342(4)
C15 N2 1.350(4)
C15 Pd1 2.114(3)
C16 N2 1.477(4)
C16 C17 1.525(4)
C17 N3 1.469(4)
C18 C19 1.412(4)
C18 C23 1.412(4)
C18 N3 1.444(4)
C19 C20 1.397(4)
C19 C24 1.506(4)
C20 C21 1.384(4)
C21 C22 1.385(4)
C22 C23 1.385(4)
C23 C27 1.517(4)
C24 C26 1.508(4)
C24 C25 1.532(5)
C27 C28 1.512(4)
C27 C29 1.531(4)
N1 Pd1 2.029(3)
O1 S1 1.442(2)
O2 S1 1.436(2)
O3 S1 1.492(2)
O3 Pd1 2.083(2)

loop_
_geom_torsion_atom_site_label_1
_geom_torsion_atom_site_label_2
_geom_torsion_atom_site_label_3
_geom_torsion_atom_site_label_4
_geom_torsion
N1 C2 C3 C4 0.1(5)
C7 C2 C3 C4 -177.8(3)
C2 C3 C4 C5 0.8(5)
C3 C4 C5 C6 -1.7(5)
C4 C5 C6 N1 1.8(5)
C4 C5 C6 C8 -179.1(3)
C14 C9 C10 C11 -0.9(5)
S1 C9 C10 C11 176.5(3)
C9 C10 C11 C12 -0.6(6)
C10 C11 C12 C13 1.5(5)
C11 C12 C13 C14 -1.0(5)
C12 C13 C14 C9 -0.5(5)
C12 C13 C14 N2 -179.1(3)
C10 C9 C14 C13 1.4(5)
S1 C9 C14 C13 -175.9(2)
C10 C9 C14 N2 179.9(3)
S1 C9 C14 N2 2.6(4)
N2 C16 C17 N3 -4.1(3)
C23 C18 C19 C20 -0.8(5)
N3 C18 C19 C20 -176.1(3)
C23 C18 C19 C24 178.0(3)
N3 C18 C19 C24 2.7(5)
C18 C19 C20 C21 0.5(5)
C24 C19 C20 C21 -178.2(3)
C19 C20 C21 C22 -0.6(5)
C20 C21 C22 C23 0.9(5)
C21 C22 C23 C18 -1.1(5)
C21 C22 C23 C27 177.5(3)
C19 C18 C23 C22 1.1(5)
N3 C18 C23 C22 176.4(3)
C19 C18 C23 C27 -177.5(3)
N3 C18 C23 C27 -2.2(4)
C20 C19 C24 C26 66.9(4)
C18 C19 C24 C26 -111.8(3)
C20 C19 C24 C25 -56.2(4)
C18 C19 C24 C25 125.1(3)
C22 C23 C27 C28 61.0(4)
C18 C23 C27 C28 -120.5(3)
C22 C23 C27 C29 -62.4(4)
C18 C23 C27 C29 116.1(3)
C3 C2 N1 C6 -0.1(5)
C7 C2 N1 C6 177.9(3)
C3 C2 N1 Pd1 -175.0(2)
C7 C2 N1 Pd1 2.9(4)
C5 C6 N1 C2 -0.9(5)
C8 C6 N1 C2 -180.0(3)
C5 C6 N1 Pd1 174.0(2)
C8 C6 N1 Pd1 -5.0(4)
N3 C15 N2 C14 -173.7(3)
Pd1 C15 N2 C14 -1.9(4)
N3 C15 N2 C16 -5.3(4)
Pd1 C15 N2 C16 166.5(2)
C13 C14 N2 C15 -121.8(3)
C9 C14 N2 C15 59.6(4)
C13 C14 N2 C16 70.4(4)
C9 C14 N2 C16 -108.2(4)
C17 C16 N2 C15 6.0(4)
C17 C16 N2 C14 175.1(3)
N2 C15 N3 C18 -175.6(3)
Pd1 C15 N3 C18 13.9(5)
N2 C15 N3 C17 2.1(3)
Pd1 C15 N3 C17 -168.4(2)
C19 C18 N3 C15 -85.7(4)
C23 C18 N3 C15 98.8(4)
C19 C18 N3 C17 96.7(3)
C23 C18 N3 C17 -78.8(4)
C16 C17 N3 C15 1.5(4)
C16 C17 N3 C18 179.4(3)
C2 N1 Pd1 C1 95.9(3)
C6 N1 Pd1 C1 -79.1(3)
C2 N1 Pd1 O3 100.6(6)
C6 N1 Pd1 O3 -74.3(6)
C2 N1 Pd1 C15 -80.9(3)
C6 N1 Pd1 C15 104.1(3)
S1 O3 Pd1 N1 -145.5(5)
S1 O3 Pd1 C1 -140.79(19)
S1 O3 Pd1 C15 35.96(18)
N3 C15 Pd1 N1 -74.8(3)
N2 C15 Pd1 N1 115.8(2)
N3 C15 Pd1 C1 133.3(10)
N2 C15 Pd1 C1 -36.1(12)
N3 C15 Pd1 O3 104.9(3)
N2 C15 Pd1 O3 -64.5(2)
Pd1 O3 S1 O2 -80.61(19)
Pd1 O3 S1 O1 149.66(16)
Pd1 O3 S1 C9 35.2(2)
C14 C9 S1 O2 43.3(3)
C10 C9 S1 O2 -133.9(3)
C14 C9 S1 O1 166.6(3)
C10 C9 S1 O1 -10.6(3)
C14 C9 S1 O3 -76.8(3)
C10 C9 S1 O3 105.9(3)
